data_2005623
loop_
_publ_author_name
'Steiner, Th.'

_publ_contact_author
;
   Dr. Thomas Steiner
   Institut f\"ur Kristallographie
   Freie Universit\"at Berlin
   Takustrasse 6
   D-14195 Berlin
   Germany
;
_publ_section_title
;
 2-Butyne-1,4-diol
;
_journal_issue 11
_journal_name_full 'Acta Crystallographica Section C'
_journal_page_first 2885
_journal_page_last 2887
_journal_paper_doi 10.1107/S0108270196008207
_journal_volume 52
_journal_year 1996
_chemical_formula_moiety 'C4 H6 O2'
_chemical_formula_structural 'C4 H6 O2'
_chemical_formula_sum 'C4 H6 O2'
_chemical_formula_weight 86.09
_chemical_name_common 2-Butyne-1,4-diol
_chemical_name_systematic
;
 2-Butyne-1,4-diol
;
_space_group_IT_number 43
_symmetry_cell_setting orthorhombic
_symmetry_space_group_name_Hall 'F -2d 2'
_symmetry_space_group_name_H-M 'F 2 d d'
_audit_creation_method SHELXL
_cell_angle_alpha 90.00
_cell_angle_beta 90.00
_cell_angle_gamma 90.00
_cell_formula_units_Z 8
_cell_length_a 4.3326(12)
_cell_length_b 7.966(3)
_cell_length_c 26.889(17)
_cell_measurement_reflns_used 25
_cell_measurement_temperature 293(2)
_cell_measurement_theta_max 26.1
_cell_measurement_theta_min 11.6
_cell_volume 928.0(7)
_computing_cell_refinement 'CAD4 Software'
_computing_data_collection 'CAD4 Software (Enraf-Nonius, 1989)'
_computing_data_reduction 'CAD4 Software'
_computing_molecular_graphics 'ORTEPII (Johnson, 1976)'
_computing_publication_material SHELXL93
_computing_structure_refinement 'SHELXL93 (Sheldrick, 1993)'
_computing_structure_solution 'SHELXS86 (Sheldrick, 1990)'
_diffrn_ambient_temperature 293(2)
_diffrn_measurement_device 'Enraf-Nonius Turbo-CAD4'
_diffrn_measurement_method '\w scans'
_diffrn_radiation_monochromator Ni-filter
_diffrn_radiation_source 'rotating anode'
_diffrn_radiation_type CuK\a
_diffrn_radiation_wavelength 1.54176
_diffrn_reflns_av_R_equivalents 0.0206
_diffrn_reflns_av_sigmaI/netI 0.0098
_diffrn_reflns_limit_h_max 4
_diffrn_reflns_limit_h_min -4
_diffrn_reflns_limit_k_max 0
_diffrn_reflns_limit_k_min -8
_diffrn_reflns_limit_l_max 4
_diffrn_reflns_limit_l_min -30
_diffrn_reflns_number 394
_diffrn_reflns_theta_max 59.99
_diffrn_reflns_theta_min 6.58
_diffrn_standards_decay_% 2.5
_diffrn_standards_interval_time 30
_diffrn_standards_number 3
_exptl_absorpt_coefficient_mu 0.838
_exptl_absorpt_correction_T_max 0.998
_exptl_absorpt_correction_T_min 0.938
_exptl_absorpt_correction_type '\y scan (North, Phillips & Matthews, 1968)'
_exptl_crystal_colour 'pale yellow'
_exptl_crystal_density_diffrn 1.232
_exptl_crystal_density_meas ?
_exptl_crystal_description plate
_exptl_crystal_F_000 368
_exptl_crystal_size_max 0.65
_exptl_crystal_size_mid 0.55
_exptl_crystal_size_min 0.04
_refine_diff_density_max 0.082
_refine_diff_density_min -0.089
_refine_ls_abs_structure_details 'Flack (1983)'
_refine_ls_abs_structure_Flack -0.1(5)
_refine_ls_extinction_method none
_refine_ls_goodness_of_fit_all 1.074
_refine_ls_goodness_of_fit_obs 1.076
_refine_ls_hydrogen_treatment refall
_refine_ls_matrix_type full
_refine_ls_number_parameters 40
_refine_ls_number_reflns 337
_refine_ls_number_restraints 1
_refine_ls_restrained_S_all 1.220
_refine_ls_restrained_S_obs 1.074
_refine_ls_R_factor_all 0.0416
_refine_ls_R_factor_obs 0.0321
_refine_ls_shift/esd_max 0.000
_refine_ls_shift/esd_mean 0.000
_refine_ls_structure_factor_coef Fsqd
_refine_ls_weighting_details 'w = 1/[\s^2^(Fo^2^)+(0.0661P)^2^+0.2401P] where P=(Fo^2^+2Fc^2^)/3'
_refine_ls_weighting_scheme calc
_refine_ls_wR_factor_all 0.1019
_refine_ls_wR_factor_obs 0.0879
_reflns_number_observed 325
_reflns_number_total 343
_reflns_observed_criterion >2sigma(I)
_cod_data_source_file ha1166.cif
_cod_data_source_block default
_cod_depositor_comments
;
The following automatic conversions were performed:

'_exptl_crystal_density_meas' value 'not measured' was changed to '?'
- the value is perceived as not measured.

Automatic conversion script
Id: cif_fix_values 3008 2015-01-20 13:52:24Z robertas 

The following automatic conversions were performed:

'_refine_ls_weighting_scheme' value 'calc w =
1/[\s^2^(Fo^2^)+(0.0661P)^2^+0.2401P] where P=(Fo^2^+2Fc^2^)/3' was
changed to 'calc'. New tag '_refine_ls_weighting_details' was
created. The value of the new tag was set to 'w =
1/[\s^2^(Fo^2^)+(0.0661P)^2^+0.2401P] where P=(Fo^2^+2Fc^2^)/3'.

Automatic conversion script
Id: cif_fix_values 3143 2015-03-26 13:38:13Z robertas 
;
_cod_database_code 2005623

loop_
_symmetry_equiv_pos_as_xyz
'x, y, z'
'x, -y, -z'
'x+1/4, y+1/4, -z+1/4'
'x+1/4, -y+1/4, z+1/4'
'x, y+1/2, z+1/2'
'x, -y+1/2, -z+1/2'
'x+1/4, y+3/4, -z+3/4'
'x+1/4, -y+3/4, z+3/4'
'x+1/2, y, z+1/2'
'x+1/2, -y, -z+1/2'
'x+3/4, y+1/4, -z+3/4'
'x+3/4, -y+1/4, z+3/4'
'x+1/2, y+1/2, z'
'x+1/2, -y+1/2, -z'
'x+3/4, y+3/4, -z+1/4'
'x+3/4, -y+3/4, z+1/4'

loop_
_atom_site_aniso_label
_atom_site_aniso_U_11
_atom_site_aniso_U_22
_atom_site_aniso_U_33
_atom_site_aniso_U_12
_atom_site_aniso_U_13
_atom_site_aniso_U_23
O 0.0778(9) 0.0735(9) 0.0564(8) -0.0214(7) 0.0002(6) -0.0009(6)
C1 0.0760(15) 0.0676(11) 0.0598(10) -0.0027(11) 0.0077(12) -0.0026(9)
C2 0.0570(10) 0.0691(11) 0.0522(9) -0.0022(8) 0.0034(8) 0.0051(6)

loop_
_atom_site_label
_atom_site_occupancy
_atom_site_fract_x
_atom_site_fract_y
_atom_site_fract_z
_atom_site_U_iso_or_equiv
_atom_site_thermal_displace_type
_atom_site_calc_flag
_atom_site_type_symbol
O 1 0.6953(4) 0.1127(2) 0.09839(5) 0.0692(6) Uani d O
H(O) 1 0.5898(73) 0.0145(34) 0.1171(10) 0.103(9) Uiso d H
C1 1 0.4905(5) 0.1620(3) 0.05943(7) 0.0678(6) Uani d C
H1C1 1 0.5684(74) 0.2715(35) 0.0493(9) 0.091(8) Uiso d H
H2C1 1 0.2684(113) 0.1695(44) 0.0751(11) 0.125(12) Uiso d H
C2 1 0.4997(4) 0.0474(2) 0.01733(5) 0.0594(5) Uani d C

loop_
_atom_type_symbol
_atom_type_description
_atom_type_scat_dispersion_real
_atom_type_scat_dispersion_imag
_atom_type_scat_source
C C 0.0181 0.0091 'International Tables Vol C Tables 4.2.6.8 and 6.1.1.4'
H H 0.0000 0.0000 'International Tables Vol C Tables 4.2.6.8 and 6.1.1.4'
O O 0.0492 0.0322 'International Tables Vol C Tables 4.2.6.8 and 6.1.1.4'

loop_
_geom_angle_atom_site_label_1
_geom_angle_atom_site_label_2
_geom_angle_atom_site_label_3
_geom_angle_site_symmetry_1
_geom_angle
_geom_angle_publ_flag
C1 O H(O) . 106.9(17) ?
O C1 C2 . 112.4(2) yes
O C1 H1C1 . 103.6(16) ?
C2 C1 H1C1 . 109.5(15) ?
O C1 H2C1 . 106.9(18) ?
C2 C1 H2C1 . 111.9(18) ?
H1C1 C1 H2C1 . 112.(3) ?
C2 C2 C1 2 178.41(12) yes

loop_
_geom_bond_atom_site_label_1
_geom_bond_atom_site_label_2
_geom_bond_site_symmetry_2
_geom_bond_distance
_geom_bond_publ_flag
O C1 . 1.428(3) yes
O H(O) . 1.04(3) ?
C1 C2 . 1.454(3) yes
C1 H1C1 . 0.97(3) ?
C1 H2C1 . 1.05(5) ?
C2 C2 2 1.200(4) yes

loop_
_geom_torsion_atom_site_label_1
_geom_torsion_atom_site_label_2
_geom_torsion_atom_site_label_3
_geom_torsion_atom_site_label_4
_geom_torsion_site_symmetry_1
_geom_torsion_site_symmetry_2
_geom_torsion
_geom_torsion_publ_flag
O C1 C1 O 2 2 -94.7(3) yes
C2 C1 O H(O) . . -77(2) yes
